data_7112737
loop_
_publ_author_name
'Chia-Jui Lee'
'Chia-Ning Sheu'
'Cheng-Che Tsai'
'Zong-Ze Wu'
'Wenwei Lin'

_publ_section_title
;
 Direct beta-acylation of 2-arylidene-1,3-indandiones with acyl chlorides
 catalyzed by organophosphanes
;
_journal_name_full Chem.Commun.
_journal_page_first 5304
_journal_paper_doi 10.1039/C3CC45201h
_journal_volume 50
_journal_year 2014
_chemical_formula_moiety 'C23 H14 O3'
_chemical_formula_sum 'C23 H14 O3'
_chemical_formula_weight 338.34
_chemical_name_systematic
;
?
;
_space_group_IT_number 2
_symmetry_cell_setting triclinic
_symmetry_space_group_name_Hall '-P 1'
_symmetry_space_group_name_H-M 'P -1'
_atom_sites_solution_hydrogens geom
_atom_sites_solution_primary direct
_atom_sites_solution_secondary difmap
_audit_creation_method SHELXL-97
_cell_angle_alpha 62.929(3)
_cell_angle_beta 81.411(4)
_cell_angle_gamma 84.972(5)
_cell_formula_units_Z 2
_cell_length_a 9.5890(7)
_cell_length_b 9.7155(6)
_cell_length_c 10.3144(7)
_cell_measurement_reflns_used 0
_cell_measurement_temperature 296(2)
_cell_measurement_theta_max 0
_cell_measurement_theta_min 0
_cell_volume 845.83(10)
_computing_molecular_graphics 'Ortep-3 for Windows (Farrugia, 1997)'
_computing_publication_material 'WinGX publication routines (Farrugia, 1999)'
_computing_structure_refinement 'SHELXL-97 (Sheldrick, 1997)'
_computing_structure_solution 'SHELXS-86 (Sheldrick, 1986)'
_diffrn_ambient_temperature 296(2)
_diffrn_measured_fraction_theta_full 0.991
_diffrn_measured_fraction_theta_max 0.991
_diffrn_radiation_monochromator graphite
_diffrn_radiation_source 'fine-focus sealed tube'
_diffrn_radiation_type MoK\a
_diffrn_radiation_wavelength 0.71073
_diffrn_reflns_av_R_equivalents 0.0333
_diffrn_reflns_av_sigmaI/netI 0.0493
_diffrn_reflns_limit_h_max 11
_diffrn_reflns_limit_h_min -11
_diffrn_reflns_limit_k_max 11
_diffrn_reflns_limit_k_min -11
_diffrn_reflns_limit_l_max 12
_diffrn_reflns_limit_l_min -8
_diffrn_reflns_number 7023
_diffrn_reflns_theta_full 25.14
_diffrn_reflns_theta_max 25.14
_diffrn_reflns_theta_min 2.15
_exptl_absorpt_coefficient_mu 0.088
_exptl_absorpt_correction_T_max 0.9853
_exptl_absorpt_correction_T_min 0.9608
_exptl_absorpt_correction_type multi-scan
_exptl_crystal_colour orange-yellow
_exptl_crystal_density_diffrn 1.328
_exptl_crystal_density_method 'not measured'
_exptl_crystal_description prism
_exptl_crystal_F_000 352
_exptl_crystal_size_max 0.46
_exptl_crystal_size_mid 0.23
_exptl_crystal_size_min 0.17
_refine_diff_density_max 0.219
_refine_diff_density_min -0.273
_refine_diff_density_rms 0.075
_refine_ls_extinction_method none
_refine_ls_goodness_of_fit_ref 1.080
_refine_ls_hydrogen_treatment constr
_refine_ls_matrix_type full
_refine_ls_number_parameters 235
_refine_ls_number_reflns 3005
_refine_ls_number_restraints 0
_refine_ls_restrained_S_all 1.080
_refine_ls_R_factor_all 0.0740
_refine_ls_R_factor_gt 0.0469
_refine_ls_shift/su_max 0.000
_refine_ls_shift/su_mean 0.000
_refine_ls_structure_factor_coef Fsqd
_refine_ls_weighting_details 'calc w=1/[\s^2^(Fo^2^)+(0.0944P)^2^+0.0000P] where P=(Fo^2^+2Fc^2^)/3'
_refine_ls_weighting_scheme calc
_refine_ls_wR_factor_gt 0.1275
_refine_ls_wR_factor_ref 0.1690
_reflns_number_gt 2101
_reflns_number_total 3005
_reflns_threshold_expression >2sigma(I)
_cod_data_source_file c3cc45201h.txt
_cod_data_source_block ch14674
_cod_database_code 7112737

loop_
_symmetry_equiv_pos_as_xyz
'x, y, z'
'-x, -y, -z'

loop_
_atom_site_label
_atom_site_type_symbol
_atom_site_fract_x
_atom_site_fract_y
_atom_site_fract_z
_atom_site_U_iso_or_equiv
_atom_site_adp_type
_atom_site_occupancy
_atom_site_symmetry_multiplicity
_atom_site_calc_flag
_atom_site_refinement_flags
C1 C 0.2761(3) 0.9744(3) -0.2434(2) 0.0379(6) Uani 1 1 d .
C2 C 0.3205(2) 0.9069(3) -0.3472(2) 0.0386(6) Uani 1 1 d .
C3 C 0.3257(3) 0.9777(3) -0.4992(3) 0.0476(7) Uani 1 1 d .
H3 H 0.2937 1.0792 -0.5498 0.057 Uiso 1 1 calc R
C4 C 0.3800(3) 0.8922(4) -0.5721(3) 0.0547(8) Uani 1 1 d .
H4 H 0.3832 0.9363 -0.6736 0.066 Uiso 1 1 calc R
C5 C 0.4299(3) 0.7416(4) -0.4968(3) 0.0561(8) Uani 1 1 d .
H5 H 0.4695 0.6881 -0.5491 0.067 Uiso 1 1 calc R
C6 C 0.4219(3) 0.6699(3) -0.3459(3) 0.0494(7) Uani 1 1 d .
H6 H 0.4537 0.5684 -0.2954 0.059 Uiso 1 1 calc R
C7 C 0.3649(2) 0.7546(3) -0.2722(2) 0.0389(6) Uani 1 1 d .
C8 C 0.3400(2) 0.7060(3) -0.1121(2) 0.0367(6) Uani 1 1 d .
C9 C 0.2906(2) 0.8463(3) -0.0938(2) 0.0344(6) Uani 1 1 d .
C10 C 0.2610(2) 0.8469(3) 0.0379(2) 0.0342(6) Uani 1 1 d .
C11 C 0.2774(3) 0.6978(3) 0.1773(2) 0.0349(6) Uani 1 1 d .
C12 C 0.1599(3) 0.5877(3) 0.2465(2) 0.0360(6) Uani 1 1 d .
C13 C 0.1755(3) 0.4548(3) 0.3759(2) 0.0439(6) Uani 1 1 d .
H13 H 0.2585 0.4364 0.4184 0.053 Uiso 1 1 calc R
C14 C 0.0684(3) 0.3500(3) 0.4415(3) 0.0527(7) Uani 1 1 d .
H14 H 0.0791 0.2613 0.5283 0.063 Uiso 1 1 calc R
C15 C -0.0531(3) 0.3761(3) 0.3799(3) 0.0576(8) Uani 1 1 d .
H15 H -0.1249 0.3047 0.4246 0.069 Uiso 1 1 calc R
C16 C -0.0709(3) 0.5071(3) 0.2520(3) 0.0615(8) Uani 1 1 d .
H16 H -0.1543 0.5243 0.2106 0.074 Uiso 1 1 calc R
C17 C 0.0357(3) 0.6128(3) 0.1855(3) 0.0501(7) Uani 1 1 d .
H17 H 0.0238 0.7016 0.0990 0.060 Uiso 1 1 calc R
C18 C 0.2303(2) 0.9853(3) 0.0637(2) 0.0338(6) Uani 1 1 d .
C19 C 0.1176(3) 0.9874(3) 0.1660(3) 0.0466(7) Uani 1 1 d .
H19 H 0.0566 0.9047 0.2130 0.056 Uiso 1 1 calc R
C20 C 0.0968(3) 1.1122(3) 0.1971(3) 0.0539(8) Uani 1 1 d .
H20 H 0.0204 1.1142 0.2634 0.065 Uiso 1 1 calc R
C21 C 0.1879(3) 1.2336(3) 0.1312(3) 0.0525(7) Uani 1 1 d .
H21 H 0.1741 1.3167 0.1536 0.063 Uiso 1 1 calc R
C22 C 0.3004(3) 1.2311(3) 0.0312(3) 0.0483(7) Uani 1 1 d .
H22 H 0.3628 1.3125 -0.0130 0.058 Uiso 1 1 calc R
C23 C 0.3206(3) 1.1093(3) -0.0034(2) 0.0394(6) Uani 1 1 d .
H23 H 0.3955 1.1100 -0.0724 0.047 Uiso 1 1 calc R
O1 O 0.2345(2) 1.1064(2) -0.27617(18) 0.0544(5) Uani 1 1 d .
O2 O 0.3553(2) 0.57674(19) -0.01434(18) 0.0517(5) Uani 1 1 d .
O3 O 0.38635(19) 0.6800(2) 0.23117(18) 0.0489(5) Uani 1 1 d .

loop_
_atom_site_aniso_label
_atom_site_aniso_U_11
_atom_site_aniso_U_22
_atom_site_aniso_U_33
_atom_site_aniso_U_23
_atom_site_aniso_U_13
_atom_site_aniso_U_12
C1 0.0370(14) 0.0356(14) 0.0385(13) -0.0143(11) -0.0050(10) 0.0005(11)
C2 0.0362(14) 0.0438(15) 0.0359(12) -0.0176(12) -0.0031(10) -0.0048(11)
C3 0.0456(16) 0.0573(18) 0.0402(13) -0.0208(13) -0.0063(11) -0.0069(13)
C4 0.0511(17) 0.078(2) 0.0398(14) -0.0300(15) -0.0020(12) -0.0110(16)
C5 0.0528(18) 0.078(2) 0.0555(17) -0.0471(17) -0.0012(14) -0.0044(16)
C6 0.0479(16) 0.0537(17) 0.0568(16) -0.0347(14) -0.0048(12) 0.0024(13)
C7 0.0374(14) 0.0440(15) 0.0399(13) -0.0231(12) -0.0035(10) -0.0025(11)
C8 0.0395(14) 0.0315(14) 0.0395(13) -0.0165(12) -0.0035(10) -0.0025(11)
C9 0.0400(14) 0.0300(13) 0.0341(12) -0.0155(10) -0.0038(10) -0.0004(10)
C10 0.0327(13) 0.0327(13) 0.0361(12) -0.0143(11) -0.0027(10) -0.0032(10)
C11 0.0426(15) 0.0336(13) 0.0330(12) -0.0185(11) -0.0080(11) 0.0038(11)
C12 0.0407(14) 0.0314(13) 0.0353(12) -0.0147(11) -0.0042(10) 0.0005(11)
C13 0.0471(15) 0.0417(15) 0.0345(12) -0.0107(12) -0.0066(11) 0.0058(12)
C14 0.0566(18) 0.0381(15) 0.0429(14) -0.0037(12) 0.0030(13) 0.0020(13)
C15 0.0505(18) 0.0436(17) 0.0631(17) -0.0118(14) 0.0021(15) -0.0093(14)
C16 0.0471(17) 0.0557(19) 0.0641(18) -0.0076(15) -0.0149(14) -0.0106(14)
C17 0.0516(17) 0.0398(15) 0.0468(14) -0.0060(12) -0.0131(13) -0.0055(13)
C18 0.0388(13) 0.0308(13) 0.0328(11) -0.0152(10) -0.0065(10) 0.0037(10)
C19 0.0465(16) 0.0444(15) 0.0496(15) -0.0234(13) 0.0019(12) -0.0039(12)
C20 0.0569(18) 0.0555(18) 0.0565(16) -0.0351(15) 0.0010(14) 0.0071(15)
C21 0.068(2) 0.0412(16) 0.0592(16) -0.0316(14) -0.0160(14) 0.0096(14)
C22 0.0611(18) 0.0332(14) 0.0518(15) -0.0184(13) -0.0113(13) -0.0038(13)
C23 0.0457(15) 0.0331(13) 0.0388(12) -0.0161(11) -0.0022(11) -0.0026(11)
O1 0.0739(13) 0.0385(11) 0.0460(10) -0.0155(9) -0.0133(9) 0.0132(10)
O2 0.0732(13) 0.0329(10) 0.0465(10) -0.0167(9) -0.0063(9) 0.0038(9)
O3 0.0496(11) 0.0480(11) 0.0498(10) -0.0197(9) -0.0169(9) -0.0003(9)

loop_
_atom_type_symbol
_atom_type_description
_atom_type_scat_dispersion_real
_atom_type_scat_dispersion_imag
_atom_type_scat_source
C C 0.0033 0.0016 'International Tables Vol C Tables 4.2.6.8 and 6.1.1.4'
H H 0.0000 0.0000 'International Tables Vol C Tables 4.2.6.8 and 6.1.1.4'
O O 0.0106 0.0060 'International Tables Vol C Tables 4.2.6.8 and 6.1.1.4'

loop_
_geom_angle_atom_site_label_1
_geom_angle_atom_site_label_2
_geom_angle_atom_site_label_3
_geom_angle
O1 C1 C2 125.9(2)
O1 C1 C9 128.2(2)
C2 C1 C9 105.87(19)
C7 C2 C3 120.8(2)
C7 C2 C1 110.3(2)
C3 C2 C1 128.8(2)
C4 C3 C2 117.7(3)
C4 C3 H3 121.2
C2 C3 H3 121.2
C3 C4 C5 121.2(2)
C3 C4 H4 119.4
C5 C4 H4 119.4
C6 C5 C4 121.2(2)
C6 C5 H5 119.4
C4 C5 H5 119.4
C5 C6 C7 117.6(3)
C5 C6 H6 121.2
C7 C6 H6 121.2
C2 C7 C6 121.3(2)
C2 C7 C8 109.6(2)
C6 C7 C8 129.1(2)
O2 C8 C7 127.0(2)
O2 C8 C9 126.4(2)
C7 C8 C9 106.65(19)
C10 C9 C8 123.4(2)
C10 C9 C1 129.3(2)
C8 C9 C1 107.24(18)
C9 C10 C18 126.2(2)
C9 C10 C11 119.6(2)
C18 C10 C11 113.68(18)
O3 C11 C12 123.1(2)
O3 C11 C10 116.8(2)
C12 C11 C10 120.0(2)
C17 C12 C13 119.0(2)
C17 C12 C11 121.9(2)
C13 C12 C11 119.1(2)
C14 C13 C12 120.1(3)
C14 C13 H13 119.9
C12 C13 H13 119.9
C15 C14 C13 120.2(3)
C15 C14 H14 119.9
C13 C14 H14 119.9
C14 C15 C16 120.6(3)
C14 C15 H15 119.7
C16 C15 H15 119.7
C15 C16 C17 119.7(3)
C15 C16 H16 120.1
C17 C16 H16 120.1
C16 C17 C12 120.4(3)
C16 C17 H17 119.8
C12 C17 H17 119.8
C23 C18 C19 118.8(2)
C23 C18 C10 120.3(2)
C19 C18 C10 120.6(2)
C20 C19 C18 120.0(2)
C20 C19 H19 120.0
C18 C19 H19 120.0
C21 C20 C19 120.7(2)
C21 C20 H20 119.6
C19 C20 H20 119.6
C20 C21 C22 119.4(2)
C20 C21 H21 120.3
C22 C21 H21 120.3
C23 C22 C21 120.5(2)
C23 C22 H22 119.7
C21 C22 H22 119.7
C22 C23 C18 120.5(2)
C22 C23 H23 119.7
C18 C23 H23 119.7

loop_
_geom_bond_atom_site_label_1
_geom_bond_atom_site_label_2
_geom_bond_distance
C1 O1 1.214(3)
C1 C2 1.488(3)
C1 C9 1.495(3)
C2 C7 1.383(3)
C2 C3 1.391(3)
C3 C4 1.380(4)
C3 H3 0.9300
C4 C5 1.388(4)
C4 H4 0.9300
C5 C6 1.379(4)
C5 H5 0.9300
C6 C7 1.386(3)
C6 H6 0.9300
C7 C8 1.483(3)
C8 O2 1.214(3)
C8 C9 1.487(3)
C9 C10 1.348(3)
C10 C18 1.483(3)
C10 C11 1.524(3)
C11 O3 1.218(3)
C11 C12 1.484(3)
C12 C17 1.381(4)
C12 C13 1.389(3)
C13 C14 1.378(4)
C13 H13 0.9300
C14 C15 1.360(4)
C14 H14 0.9300
C15 C16 1.374(4)
C15 H15 0.9300
C16 C17 1.379(4)
C16 H16 0.9300
C17 H17 0.9300
C18 C23 1.388(3)
C18 C19 1.398(3)
C19 C20 1.381(4)
C19 H19 0.9300
C20 C21 1.374(4)
C20 H20 0.9300
C21 C22 1.383(4)
C21 H21 0.9300
C22 C23 1.374(3)
C22 H22 0.9300
C23 H23 0.9300
